data_7707055
loop_
_publ_author_name
'Hara, Aoi'
'Kusumoto, Sotaro'
'Sekine, Yoshihiro'
'Harrowfield, Jack'
'Kim, Yang'
'Hayami, Shinya'
'Nakamura, Masaaki'

_publ_section_title
;
 1D Mn(III) coordination polymers exhibiting chiral symmetry breaking and
 weak ferromagnetism.
;
_journal_issue 16
_journal_name_full 'Dalton transactions (Cambridge, England : 2003)'
_journal_page_first 5428
_journal_page_last 5432
_journal_paper_doi 10.1039/d1dt00569c
_journal_volume 50
_journal_year 2021
_chemical_absolute_configuration unk
_chemical_formula_moiety 'C18 H17 Br Mn N3 O2'
_chemical_formula_sum 'C18 H17 Br Mn N3 O2'
_chemical_formula_weight 442.196
_space_group_crystal_system orthorhombic
_space_group_IT_number 19
_space_group_name_Hall 'P 2ac 2ab'
_space_group_name_H-M_alt 'P 21 21 21'
_symmetry_Int_Tables_number 19
_atom_sites_solution_primary dual
_audit_creation_date 2021-03-16
_audit_creation_method
;
Olex2 1.3
(compiled 2020.11.12 svn.r5f609507 for OlexSys, GUI svn.r6272)
;
_audit_update_record
;
2021-03-16 deposited with the CCDC.	2021-04-01 downloaded from the CCDC.
;
_cell_angle_alpha 90
_cell_angle_beta 90
_cell_angle_gamma 90
_cell_formula_units_Z 4
_cell_length_a 7.8656(7)
_cell_length_b 12.7295(6)
_cell_length_c 17.3852(10)
_cell_measurement_reflns_used 3140
_cell_measurement_temperature 120
_cell_measurement_theta_max 28.2750
_cell_measurement_theta_min 2.0690
_cell_volume 1740.7(2)
_computing_cell_refinement 'CrysAlisPro 1.171.39.45i (Rigaku OD, 2018)'
_computing_data_collection 'CrysAlisPro 1.171.39.45i (Rigaku OD, 2018)'
_computing_data_reduction 'CrysAlisPro 1.171.39.45i (Rigaku OD, 2018)'
_computing_molecular_graphics 'Olex2 1.3 (Dolomanov et al., 2009)'
_computing_publication_material 'Olex2 1.3 (Dolomanov et al., 2009)'
_computing_structure_refinement 'olex2.refine 1.3 (Bourhis et al., 2015)'
_computing_structure_solution 'SHELXT 2014/5 (Sheldrick, 2014)'
_diffrn_ambient_temperature 120
_diffrn_detector 'CCD plate'
_diffrn_measured_fraction_theta_full 0.9973
_diffrn_measured_fraction_theta_max 0.9976
_diffrn_measurement_details
;
List of Runs (angles in degrees, time in seconds):

  # Type    Start    End  Width  t~exp~   \w     \q     \k     \f   Frames
#--------------------------------------------------------------------------
  1  \w    -74.00  87.00   0.50   15.00    --   20.00  54.00  30.00  322
  2  \w    -73.00 107.00   0.50   15.00    --   20.00  54.00 -30.00  360
  3  \w     24.00  49.00   0.50   15.00    --   20.00  54.00-180.00   50
  4  \w     58.00  83.00   0.50   15.00    --   20.00  54.00-180.00   50
  5  \w     22.00  47.00   0.50   15.00    --   20.00  54.00-150.00   50
  6  \w     30.00  55.00   0.50   15.00    --   20.00  54.00 120.00   50
;
_diffrn_measurement_device 'two-circle diffractometer'
_diffrn_measurement_device_type 'XtaLAB Mini II'
_diffrn_measurement_method '\w scans'
_diffrn_orient_matrix_type 'CrysAlisPro convention (1999,Acta A55,543-557)'
_diffrn_orient_matrix_UB_11 -0.0045244000
_diffrn_orient_matrix_UB_12 -0.0448169000
_diffrn_orient_matrix_UB_13 -0.0241344000
_diffrn_orient_matrix_UB_21 -0.0109779000
_diffrn_orient_matrix_UB_22 0.0330376000
_diffrn_orient_matrix_UB_23 -0.0324590000
_diffrn_orient_matrix_UB_31 0.0894747000
_diffrn_orient_matrix_UB_32 0.0018129000
_diffrn_orient_matrix_UB_33 -0.0051293000
_diffrn_radiation_monochromator graphite
_diffrn_radiation_probe x-ray
_diffrn_radiation_type 'Mo K\a'
_diffrn_radiation_wavelength 0.71073
_diffrn_reflns_av_R_equivalents 0.0476
_diffrn_reflns_av_unetI/netI 0.0548
_diffrn_reflns_Laue_measured_fraction_full 0.9973
_diffrn_reflns_Laue_measured_fraction_max 0.9976
_diffrn_reflns_limit_h_max 9
_diffrn_reflns_limit_h_min -9
_diffrn_reflns_limit_k_max 15
_diffrn_reflns_limit_k_min -15
_diffrn_reflns_limit_l_max 21
_diffrn_reflns_limit_l_min -21
_diffrn_reflns_number 10734
_diffrn_reflns_point_group_measured_fraction_full 0.9930
_diffrn_reflns_point_group_measured_fraction_max 0.9913
_diffrn_reflns_theta_full 25.2417
_diffrn_reflns_theta_max 26.37
_diffrn_reflns_theta_min 2.84
_diffrn_source 'fine-focus sealed X-ray tube'
_diffrn_source_type 'Rigaku (Mo) X-ray Source'
_exptl_absorpt_coefficient_mu 3.070
_exptl_absorpt_correction_T_max 1.00000
_exptl_absorpt_correction_T_min 0.38853
_exptl_absorpt_correction_type multi-scan
_exptl_absorpt_process_details
;
CrysAlisPro 1.171.39.45i (Rigaku Oxford Diffraction, 2018)
Empirical absorption correction using spherical harmonics,
 implemented in SCALE3 ABSPACK scaling algorithm.
;
_exptl_crystal_colour 'clear dark brown'
_exptl_crystal_colour_lustre clear
_exptl_crystal_colour_modifier dark
_exptl_crystal_colour_primary brown
_exptl_crystal_density_diffrn 1.687
_exptl_crystal_description plate
_exptl_crystal_F_000 888.907
_exptl_crystal_size_max 0.4
_exptl_crystal_size_mid 0.1
_exptl_crystal_size_min 0.01
_refine_diff_density_max 0.6126
_refine_diff_density_min -0.4226
_refine_diff_density_rms 0.1139
_refine_ls_abs_structure_details 'Flack, H. D. (1983). Acta Cryst. A39, 876-881.'
_refine_ls_abs_structure_Flack 0.025(12)
_refine_ls_d_res_high 0.8001
_refine_ls_d_res_low 7.1785
_refine_ls_goodness_of_fit_ref 1.0455
_refine_ls_hydrogen_treatment mixed
_refine_ls_matrix_type full
_refine_ls_number_constraints 27
_refine_ls_number_parameters 232
_refine_ls_number_reflns 3531
_refine_ls_number_restraints 0
_refine_ls_restrained_S_all 1.0455
_refine_ls_R_factor_all 0.0462
_refine_ls_R_factor_gt 0.0392
_refine_ls_shift/su_max 0.0008
_refine_ls_shift/su_mean 0.0001
_refine_ls_structure_factor_coef Fsqd
_refine_ls_weighting_details 'w=1/[\s^2^(Fo^2^)+(0.0324P)^2^+0.8771P] where P=(Fo^2^+2Fc^2^)/3'
_refine_ls_weighting_scheme calc
_refine_ls_wR_factor_gt 0.0747
_refine_ls_wR_factor_ref 0.0767
_reflns_Friedel_coverage 0.983
_reflns_limit_h_max 9
_reflns_limit_h_min -9
_reflns_limit_k_max 15
_reflns_limit_k_min -15
_reflns_limit_l_max 21
_reflns_limit_l_min -21
_reflns_number_gt 3196
_reflns_number_total 3531
_reflns_threshold_expression I>=2u(I)
_cod_data_source_file d1dt00569c2.cif
_cod_data_source_block 190725_Mn_Br_3
_cod_depositor_comments 'Adding full bibliography for 7707050--7707055.cif.'
_cod_original_sg_symbol_Hall ' P 2ac 2ab'
_cod_database_code 7707055
_chemical_oxdiff_formula 'Mn C N Br O'
_chemical_oxdiff_usercomment 120K
_reflns_odcompleteness_completeness 99.71
_reflns_odcompleteness_iscentric 1
_reflns_odcompleteness_theta 26.32
_olex2_refinement_description
;
1. Fixed Uiso
 At 1.2 times of:
  All C(H) groups, All C(H,H) groups
 At 1.5 times of:
  All C(H,H,H) groups
2.a Secondary CH2 refined with riding coordinates:
 C8(H8a,H8b)
2.b Aromatic/amide H refined with riding coordinates:
 C17(H17), C5(H5), C12(H12), C15(H15), C14(H14), C2(H2), C3(H3a), C16(H16)
2.c Idealised Me refined as rotating group:
 C11(H11a,H11b,H11c), C10(H10a,H10b,H10c)
;
_olex2_submission_special_instructions 'No special instructions were received'
_oxdiff_exptl_absorpt_empirical_details
;
Empirical correction (ABSPACK) includes:
- Absorption correction using spherical harmonics
- Frame scaling
;
_oxdiff_exptl_absorpt_empirical_full_max 1.363
_oxdiff_exptl_absorpt_empirical_full_min 0.753

loop_
_space_group_symop_id
_space_group_symop_operation_xyz
1 x,y,z
2 x+1/2,-y+1/2,-z
3 -x,y+1/2,-z+1/2
4 -x+1/2,-y,z+1/2

loop_
_atom_site_label
_atom_site_type_symbol
_atom_site_fract_x
_atom_site_fract_y
_atom_site_fract_z
_atom_site_U_iso_or_equiv
_atom_site_adp_type
_atom_site_occupancy
_atom_site_refinement_flags_posn
Br1 Br 0.70689(6) 1.19735(3) 0.62576(2) 0.02554(12) Uani 1.000000 .
Mn1 Mn 0.37111(8) 0.65408(4) 0.60983(3) 0.01224(13) Uani 1.000000 .
O2 O 0.6932(4) 0.8362(2) 0.47847(14) 0.0227(6) Uani 1.000000 .
O1 O 0.3524(4) 0.78076(19) 0.66385(14) 0.0170(6) Uani 1.000000 .
N2 N 0.4659(4) 0.5159(3) 0.57792(18) 0.0142(7) Uani 1.000000 .
N1 N 0.5528(5) 0.7097(3) 0.54484(18) 0.0171(7) Uani 1.000000 .
N3 N 0.2298(5) 0.5842(2) 0.68349(18) 0.0152(8) Uani 1.000000 .
C7 C 0.6019(5) 0.8076(3) 0.5346(2) 0.0137(8) Uani 1.000000 .
C17 C 0.0786(5) 0.4483(3) 0.7523(2) 0.0185(10) Uani 1.000000 .
H17 H 0.0246(5) 0.4995(3) 0.7837(2) 0.0222(11) Uiso 1.000000 R
C6 C 0.5506(5) 0.8882(3) 0.5922(2) 0.0135(8) Uani 1.000000 .
C5 C 0.6268(6) 0.9873(3) 0.5845(2) 0.0170(9) Uani 1.000000 .
H5 H 0.7049(6) 0.9996(3) 0.5438(2) 0.0204(10) Uiso 1.000000 R
C12 C 0.4072(5) 0.4238(3) 0.5969(2) 0.0155(9) Uani 1.000000 .
H12 H 0.4580(5) 0.3650(3) 0.5723(2) 0.0187(11) Uiso 1.000000 R
C9 C 0.6229(6) 0.5240(3) 0.5291(2) 0.0164(9) Uani 1.000000 .
C8 C 0.6081(6) 0.6299(3) 0.4886(2) 0.0181(9) Uani 1.000000 .
H8a H 0.5245(6) 0.6251(3) 0.4461(2) 0.0217(11) Uiso 1.000000 R
H8b H 0.7194(6) 0.6500(3) 0.4664(2) 0.0217(11) Uiso 1.000000 R
C13 C 0.2752(5) 0.4020(3) 0.6503(2) 0.0167(9) Uani 1.000000 .
C15 C 0.1229(6) 0.2656(3) 0.7204(3) 0.0256(10) Uani 1.000000 .
H15 H 0.0993(6) 0.1935(3) 0.7295(3) 0.0308(12) Uiso 1.000000 R
C14 C 0.2355(5) 0.2948(3) 0.6641(2) 0.0216(10) Uani 1.000000 .
H14 H 0.2882(5) 0.2421(3) 0.6337(2) 0.0260(11) Uiso 1.000000 R
C18 C 0.1923(5) 0.4819(3) 0.6952(2) 0.0147(8) Uani 1.000000 .
C1 C 0.4359(5) 0.8706(3) 0.6521(2) 0.0143(9) Uani 1.000000 .
C2 C 0.3995(5) 0.9544(3) 0.7033(2) 0.0168(9) Uani 1.000000 .
H2 H 0.3207(5) 0.9435(3) 0.7439(2) 0.0202(11) Uiso 1.000000 R
C3 C 0.4755(5) 1.0512(3) 0.6955(2) 0.0156(9) Uani 1.000000 .
H3a H 0.4508(5) 1.1066(3) 0.7304(2) 0.0187(10) Uiso 1.000000 R
C11 C 0.6410(6) 0.4369(3) 0.4696(2) 0.0218(10) Uani 1.000000 .
H11a H 0.668(3) 0.3706(5) 0.4956(3) 0.0328(15) Uiso 1.000000 GR
H11b H 0.5341(13) 0.4294(14) 0.4412(11) 0.0328(15) Uiso 1.000000 GR
H11c H 0.733(2) 0.4547(11) 0.4337(10) 0.0328(15) Uiso 1.000000 GR
C10 C 0.7764(6) 0.5239(3) 0.5842(2) 0.0272(10) Uani 1.000000 .
H10a H 0.7674(19) 0.5835(13) 0.6197(11) 0.0408(16) Uiso 1.000000 GR
H10b H 0.778(2) 0.4582(10) 0.6137(12) 0.0408(16) Uiso 1.000000 GR
H10c H 0.8817(7) 0.530(2) 0.5544(3) 0.0408(16) Uiso 1.000000 GR
C4 C 0.5895(5) 1.0662(3) 0.6352(2) 0.0195(9) Uani 1.000000 .
C16 C 0.0427(6) 0.3440(4) 0.7645(2) 0.0243(10) Uani 1.000000 .
H16 H -0.0371(6) 0.3246(4) 0.8030(2) 0.0292(11) Uiso 1.000000 R
H3 H 0.184(5) 0.621(3) 0.7151(19) 0.002(10) Uiso 1.000000 .

loop_
_atom_site_aniso_label
_atom_site_aniso_U_11
_atom_site_aniso_U_22
_atom_site_aniso_U_33
_atom_site_aniso_U_12
_atom_site_aniso_U_13
_atom_site_aniso_U_23
Br1 0.0295(2) 0.01274(18) 0.0343(2) -0.00460(18) -0.0009(2) 0.00070(18)
Mn1 0.0152(3) 0.0098(3) 0.0118(3) 0.0005(2) 0.0017(2) 0.0010(2)
O2 0.0318(18) 0.0149(13) 0.0214(14) -0.0034(14) 0.0090(14) -0.0000(11)
O1 0.0196(16) 0.0139(14) 0.0176(13) -0.0032(11) 0.0039(12) -0.0015(11)
N2 0.0167(19) 0.0123(16) 0.0135(16) -0.0004(14) 0.0003(15) 0.0019(13)
N1 0.0224(19) 0.0130(17) 0.0159(16) 0.0015(15) 0.0066(14) 0.0009(14)
N3 0.018(2) 0.0127(16) 0.0150(16) 0.0028(14) 0.0063(15) -0.0011(14)
C7 0.009(2) 0.0160(19) 0.0162(18) 0.0004(17) -0.0014(15) 0.0021(16)
C17 0.016(3) 0.019(2) 0.020(2) 0.0013(17) 0.0040(18) 0.0027(18)
C6 0.015(2) 0.0116(18) 0.0139(19) 0.0010(17) -0.0016(16) 0.0010(15)
C5 0.017(2) 0.016(2) 0.018(2) -0.0014(19) 0.0027(19) 0.0027(15)
C12 0.018(2) 0.0123(19) 0.016(2) 0.0030(16) -0.0025(17) -0.0020(16)
C9 0.017(2) 0.0110(19) 0.021(2) 0.0009(17) 0.0091(19) 0.0029(16)
C8 0.022(2) 0.0125(19) 0.020(2) 0.0011(17) 0.0050(19) -0.0014(16)
C13 0.015(2) 0.0149(19) 0.020(2) -0.0016(17) 0.0010(18) 0.0007(15)
C15 0.025(3) 0.014(2) 0.038(3) -0.0066(19) -0.000(2) 0.0009(18)
C14 0.022(3) 0.0161(19) 0.027(2) -0.0042(18) 0.0041(18) -0.0016(18)
C18 0.011(2) 0.0140(19) 0.019(2) 0.0024(17) -0.0035(18) 0.0008(15)
C1 0.015(2) 0.014(2) 0.0138(19) 0.0011(16) -0.0033(16) 0.0024(15)
C2 0.017(2) 0.019(2) 0.0141(19) 0.0017(18) -0.0010(17) -0.0023(16)
C3 0.019(2) 0.0109(19) 0.017(2) 0.0012(17) -0.0042(18) -0.0028(16)
C11 0.029(3) 0.0121(19) 0.024(2) 0.0013(19) 0.012(2) -0.0004(17)
C10 0.022(3) 0.029(2) 0.030(2) 0.004(2) 0.006(2) 0.0050(19)
C4 0.023(2) 0.0095(18) 0.026(2) -0.0035(16) -0.0097(19) 0.0036(17)
C16 0.018(2) 0.025(2) 0.030(2) -0.008(2) 0.006(2) 0.002(2)

loop_
_atom_type_symbol
_atom_type_scat_dispersion_real
_atom_type_scat_dispersion_imag
_atom_type_scat_Cromer_Mann_a1
_atom_type_scat_Cromer_Mann_a2
_atom_type_scat_Cromer_Mann_a3
_atom_type_scat_Cromer_Mann_a4
_atom_type_scat_Cromer_Mann_b1
_atom_type_scat_Cromer_Mann_b2
_atom_type_scat_Cromer_Mann_b3
_atom_type_scat_Cromer_Mann_b4
_atom_type_scat_Cromer_Mann_c
_atom_type_scat_source
_atom_type_scat_dispersion_source
C 0.00347 0.00161 2.31000 1.02000 1.58860 0.86500 20.84390 10.20750 0.56870 51.65120 0.215599998832 'International Tables Volume C Table 6.1.1.4 (pp. 500-502)' 'Henke, Gullikson and Davis, At. Data and Nucl. Data Tables, 1993, 54, 2'
H 0.00000 0.00000 0.49300 0.32291 0.14019 0.04081 10.51090 26.12570 3.14236 57.79970 0.0030380000826 'International Tables Volume C Table 6.1.1.4 (pp. 500-502)' 'Henke, Gullikson and Davis, At. Data and Nucl. Data Tables, 1993, 54, 2'
Mn 0.34779 0.73263 11.28190 7.35730 3.01930 2.24410 5.34090 0.34320 17.86740 83.75430 1.089599967 'International Tables Volume C Table 6.1.1.4 (pp. 500-502)' 'Henke, Gullikson and Davis, At. Data and Nucl. Data Tables, 1993, 54, 2'
O 0.01158 0.00611 3.04850 2.28680 1.54630 0.86700 13.27710 5.70110 0.32390 32.90890 0.250800013542 'International Tables Volume C Table 6.1.1.4 (pp. 500-502)' 'Henke, Gullikson and Davis, At. Data and Nucl. Data Tables, 1993, 54, 2'
N 0.00653 0.00323 12.21260 3.13220 2.01250 1.16630 0.00570 9.89330 28.99750 0.58260 -11.5290002823 'International Tables Volume C Table 6.1.1.4 (pp. 500-502)' 'Henke, Gullikson and Davis, At. Data and Nucl. Data Tables, 1993, 54, 2'
Br -0.28346 2.55990 17.17890 5.23580 5.63770 3.98510 2.17230 16.57960 0.26090 41.43280 2.95569992065 'International Tables Volume C Table 6.1.1.4 (pp. 500-502)' 'Henke, Gullikson and Davis, At. Data and Nucl. Data Tables, 1993, 54, 2'

loop_
_geom_angle_atom_site_label_1
_geom_angle_atom_site_label_2
_geom_angle_atom_site_label_3
_geom_angle
_geom_angle_site_symmetry_1
_geom_angle_site_symmetry_3
_geom_angle_publ_flag
O1 Mn1 O2 105.43(11) . 2_466 ?
N2 Mn1 O2 95.66(12) . 2_466 ?
N2 Mn1 O1 158.61(13) . . ?
N1 Mn1 O2 92.50(13) . 2_466 ?
N1 Mn1 O1 92.05(13) . . ?
N1 Mn1 N2 83.39(14) . . ?
N3 Mn1 O2 97.49(14) . 2_466 ?
N3 Mn1 O1 91.09(13) . . ?
N3 Mn1 N2 89.61(14) . . ?
N3 Mn1 N1 168.33(15) . . ?
C7 O2 Mn1 165.4(3) . 2_566 ?
C1 O1 Mn1 128.5(2) . . ?
C12 N2 Mn1 126.3(3) . . ?
C9 N2 Mn1 113.9(2) . . ?
C9 N2 C12 119.7(3) . . ?
C7 N1 Mn1 129.4(3) . . ?
C8 N1 Mn1 110.5(2) . . ?
C8 N1 C7 118.4(3) . . ?
C18 N3 Mn1 132.5(3) . . ?
H3 N3 Mn1 116(3) . . ?
H3 N3 C18 111(3) . . ?
N1 C7 O2 122.9(3) . . ?
C6 C7 O2 118.3(3) . . ?
C6 C7 N1 118.8(3) . . ?
C18 C17 H17 118.9(2) . . ?
C16 C17 H17 118.9(3) . . ?
C16 C17 C18 122.3(4) . . ?
C5 C6 C7 116.1(4) . . ?
C1 C6 C7 124.4(3) . . ?
C1 C6 C5 119.5(4) . . ?
H5 C5 C6 119.8(2) . . ?
C4 C5 C6 120.5(4) . . ?
C4 C5 H5 119.8(2) . . ?
H12 C12 N2 116.5(2) . . ?
C13 C12 N2 126.9(4) . . ?
C13 C12 H12 116.5(2) . . ?
C8 C9 N2 105.0(3) . . ?
C11 C9 N2 114.3(3) . . ?
C11 C9 C8 109.6(3) . . ?
C10 C9 N2 107.0(3) . . ?
C10 C9 C8 110.4(3) . . ?
C10 C9 C11 110.4(4) . . ?
C9 C8 N1 108.9(3) . . ?
H8a C8 N1 109.9(2) . . ?
H8a C8 C9 109.9(2) . . ?
H8b C8 N1 109.9(2) . . ?
H8b C8 C9 109.9(2) . . ?
H8b C8 H8a 108.3 . . ?
C14 C13 C12 117.3(3) . . ?
C18 C13 C12 123.2(3) . . ?
C18 C13 C14 119.2(4) . . ?
C14 C15 H15 120.5(2) . . ?
C16 C15 H15 120.5(2) . . ?
C16 C15 C14 119.1(4) . . ?
C15 C14 C13 121.5(4) . . ?
H14 C14 C13 119.2(2) . . ?
H14 C14 C15 119.2(2) . . ?
C17 C18 N3 122.7(4) . . ?
C13 C18 N3 120.1(4) . . ?
C13 C18 C17 117.2(3) . . ?
C6 C1 O1 124.8(3) . . ?
C2 C1 O1 116.7(3) . . ?
C2 C1 C6 118.5(3) . . ?
H2 C2 C1 119.2(2) . . ?
C3 C2 C1 121.6(4) . . ?
C3 C2 H2 119.2(2) . . ?
H3a C3 C2 120.8(2) . . ?
C4 C3 C2 118.4(4) . . ?
C4 C3 H3a 120.8(2) . . ?
H11a C11 C9 109.5 . . ?
H11b C11 C9 109.5 . . ?
H11b C11 H11a 109.5 . . ?
H11c C11 C9 109.5 . . ?
H11c C11 H11a 109.5 . . ?
H11c C11 H11b 109.5 . . ?
H10a C10 C9 109.5 . . ?
H10b C10 C9 109.5 . . ?
H10b C10 H10a 109.5 . . ?
H10c C10 C9 109.5 . . ?
H10c C10 H10a 109.5 . . ?
H10c C10 H10b 109.5 . . ?
C5 C4 Br1 118.8(3) . . ?
C3 C4 Br1 119.6(3) . . ?
C3 C4 C5 121.5(4) . . ?
C15 C16 C17 120.6(4) . . ?
H16 C16 C17 119.7(3) . . ?
H16 C16 C15 119.7(2) . . ?

loop_
_geom_bond_atom_site_label_1
_geom_bond_atom_site_label_2
_geom_bond_distance
_geom_bond_site_symmetry_2
_geom_bond_publ_flag
Br1 C4 1.915(4) . ?
Mn1 O2 2.081(3) 2_466 ?
Mn1 O1 1.872(2) . ?
Mn1 N2 1.989(3) . ?
Mn1 N1 1.954(3) . ?
Mn1 N3 1.915(3) . ?
O2 C7 1.265(4) . ?
O1 C1 1.334(4) . ?
N2 C12 1.302(5) . ?
N2 C9 1.502(5) . ?
N1 C7 1.318(5) . ?
N1 C8 1.475(5) . ?
N3 C18 1.350(5) . ?
N3 H3 0.81(4) . ?
C7 C6 1.489(5) . ?
C17 H17 0.9500 . ?
C17 C18 1.403(5) . ?
C17 C16 1.374(6) . ?
C6 C5 1.402(5) . ?
C6 C1 1.397(5) . ?
C5 H5 0.9500 . ?
C5 C4 1.368(5) . ?
C12 H12 0.9500 . ?
C12 C13 1.421(5) . ?
C9 C8 1.527(5) . ?
C9 C11 1.524(5) . ?
C9 C10 1.541(6) . ?
C8 H8a 0.9900 . ?
C8 H8b 0.9900 . ?
C13 C14 1.421(5) . ?
C13 C18 1.438(5) . ?
C15 H15 0.9500 . ?
C15 C14 1.371(6) . ?
C15 C16 1.407(6) . ?
C14 H14 0.9500 . ?
C1 C2 1.419(5) . ?
C2 H2 0.9500 . ?
C2 C3 1.376(6) . ?
C3 H3a 0.9500 . ?
C3 C4 1.393(6) . ?
C11 H11a 0.9800 . ?
C11 H11b 0.9800 . ?
C11 H11c 0.9800 . ?
C10 H10a 0.9800 . ?
C10 H10b 0.9800 . ?
C10 H10c 0.9800 . ?
C16 H16 0.9500 . ?

loop_
_geom_torsion_atom_site_label_1
_geom_torsion_atom_site_label_2
_geom_torsion_atom_site_label_3
_geom_torsion_atom_site_label_4
_geom_torsion
_geom_torsion_site_symmetry_1
_geom_torsion_site_symmetry_2
_geom_torsion_site_symmetry_3
_geom_torsion_site_symmetry_4
_geom_torsion_publ_flag
Br1 C4 C5 C6 176.4(3) . . . . ?
Br1 C4 C3 C2 -176.7(3) . . . . ?
Mn1 O2 C7 N1 -35.3(11) 2_566 . . . ?
Mn1 O2 C7 C6 143.7(10) 2_566 . . . ?
Mn1 O1 C1 C6 3.8(4) . . . . ?
Mn1 O1 C1 C2 -178.5(3) . . . . ?
Mn1 N2 C12 C13 -7.1(4) . . . . ?
Mn1 N2 C9 C8 -27.2(2) . . . . ?
Mn1 N2 C9 C11 -147.3(3) . . . . ?
Mn1 N2 C9 C10 90.2(3) . . . . ?
Mn1 N1 C7 O2 -163.0(3) . . . . ?
Mn1 N1 C7 C6 18.0(4) . . . . ?
Mn1 N1 C8 C9 -43.3(3) . . . . ?
Mn1 N3 C18 C17 -177.8(4) . . . . ?
Mn1 N3 C18 C13 4.8(4) . . . . ?
O2 C7 N1 C8 0.5(5) . . . . ?
O2 C7 C6 C5 -8.1(4) . . . . ?
O2 C7 C6 C1 172.8(3) . . . . ?
O1 C1 C6 C7 -2.8(5) . . . . ?
O1 C1 C6 C5 178.1(4) . . . . ?
O1 C1 C2 C3 -178.6(3) . . . . ?
N2 C12 C13 C14 -177.9(4) . . . . ?
N2 C12 C13 C18 -3.5(5) . . . . ?
N2 C9 C8 N1 44.3(3) . . . . ?
N1 C7 C6 C5 171.0(4) . . . . ?
N1 C7 C6 C1 -8.1(4) . . . . ?
N1 C8 C9 C11 167.5(3) . . . . ?
N1 C8 C9 C10 -70.7(4) . . . . ?
N3 C18 C17 C16 -179.2(4) . . . . ?
N3 C18 C13 C12 5.0(4) . . . . ?
N3 C18 C13 C14 179.3(4) . . . . ?
C7 C6 C5 C4 -179.2(3) . . . . ?
C7 C6 C1 C2 179.5(4) . . . . ?
C17 C18 C13 C12 -172.5(4) . . . . ?
C17 C18 C13 C14 1.7(4) . . . . ?
C17 C16 C15 C14 -1.1(5) . . . . ?
C6 C5 C4 C3 -0.1(5) . . . . ?
C6 C1 C2 C3 -0.7(4) . . . . ?
C5 C4 C3 C2 -0.2(5) . . . . ?
C12 C13 C14 C15 173.1(4) . . . . ?
C13 C14 C15 C16 1.2(5) . . . . ?
C1 C2 C3 C4 0.6(5) . . . . ?
